data_7129317
loop_
_publ_author_name
'Shi, Hong-Song'
'Li, Shuo-Han'
'Zhang, Fa-Guang'
'Ma, Jun-An'

_publ_section_title
;
 Catalytic regioselective construction of phenylthio- and
 phenoxyldifluoroalkyl tetrazoles from difluorodiazoketones
;
_journal_name_full 'Chemical Communications'
_journal_paper_doi 10.1039/D1CC05890H
_journal_year 2021
_chemical_formula_moiety 'C15 H10 Br F3 N4 S'
_chemical_formula_sum 'C15 H10 Br F3 N4 S'
_chemical_formula_weight 415.24
_space_group_crystal_system monoclinic
_space_group_IT_number 14
_space_group_name_Hall '-P 2yn'
_space_group_name_H-M_alt 'P 1 21/n 1'
_atom_sites_solution_hydrogens geom
_atom_sites_solution_primary dual
_audit_creation_date 2021-05-16
_audit_creation_method
;
Olex2 1.3
(compiled 2020.02.04 svn.rd84adfe8 for OlexSys, GUI svn.r6032)
;
_audit_update_record
;
2021-10-17 deposited with the CCDC.	2021-11-24 downloaded from the CCDC.
;
_cell_angle_alpha 90
_cell_angle_beta 96.312(7)
_cell_angle_gamma 90
_cell_formula_units_Z 4
_cell_length_a 10.1584(16)
_cell_length_b 4.7541(7)
_cell_length_c 34.462(5)
_cell_measurement_reflns_used 4629
_cell_measurement_temperature 296.15
_cell_measurement_theta_max 29.41
_cell_measurement_theta_min 2.38
_cell_volume 1654.2(4)
_computing_cell_refinement 'SAINT V8.38A (Bruker, 2018)'
_computing_data_reduction 'SAINT V8.38A (Bruker, 2018)'
_computing_molecular_graphics 'Olex2 1.3 (Dolomanov et al., 2009)'
_computing_publication_material 'Olex2 1.3 (Dolomanov et al., 2009)'
_computing_structure_refinement 'SHELXL 2018/3 (Sheldrick, 2015)'
_computing_structure_solution 'SHELXT 2018/2 (Sheldrick, 2018)'
_diffrn_ambient_temperature 296.15
_diffrn_measured_fraction_theta_full 1.000
_diffrn_measured_fraction_theta_max 1.000
_diffrn_measurement_device_type 'CCD area detector'
_diffrn_measurement_method 'phi and omega scans'
_diffrn_radiation_monochromator graphite
_diffrn_radiation_type MoK\a
_diffrn_radiation_wavelength 0.71073
_diffrn_reflns_av_R_equivalents 0.0776
_diffrn_reflns_av_unetI/netI 0.0366
_diffrn_reflns_Laue_measured_fraction_full 1.000
_diffrn_reflns_Laue_measured_fraction_max 1.000
_diffrn_reflns_limit_h_max 12
_diffrn_reflns_limit_h_min -12
_diffrn_reflns_limit_k_max 5
_diffrn_reflns_limit_k_min -5
_diffrn_reflns_limit_l_max 41
_diffrn_reflns_limit_l_min -41
_diffrn_reflns_number 30213
_diffrn_reflns_point_group_measured_fraction_full 1.000
_diffrn_reflns_point_group_measured_fraction_max 1.000
_diffrn_reflns_theta_full 25.025
_diffrn_reflns_theta_max 25.025
_diffrn_reflns_theta_min 2.039
_diffrn_source_current 1.4
_diffrn_source_power 0.07
_diffrn_source_voltage 50.0
_exptl_absorpt_coefficient_mu 2.646
_exptl_absorpt_correction_T_max 0.7459
_exptl_absorpt_correction_T_min 0.5765
_exptl_absorpt_correction_type none
_exptl_absorpt_process_details
;
SADABS-2016/2 (Bruker,2016/2) was used for absorption correction.
wR2(int) was 0.0836 before and 0.0537 after correction.
The Ratio of minimum to maximum transmission is 0.7729.
The \l/2 correction factor is Not present.
;
_exptl_crystal_colour 'clear light colourless'
_exptl_crystal_colour_lustre clear
_exptl_crystal_colour_modifier light
_exptl_crystal_colour_primary colourless
_exptl_crystal_density_diffrn 1.667
_exptl_crystal_description block
_exptl_crystal_F_000 824
_exptl_crystal_size_max 0.32
_exptl_crystal_size_mid 0.12
_exptl_crystal_size_min 0.11
_refine_diff_density_max 0.144
_refine_diff_density_min -0.276
_refine_diff_density_rms 0.038
_refine_ls_extinction_method none
_refine_ls_goodness_of_fit_ref 1.003
_refine_ls_hydrogen_treatment constr
_refine_ls_matrix_type full
_refine_ls_number_parameters 217
_refine_ls_number_reflns 2932
_refine_ls_number_restraints 0
_refine_ls_restrained_S_all 1.003
_refine_ls_R_factor_all 0.0762
_refine_ls_R_factor_gt 0.0338
_refine_ls_shift/su_max 0.002
_refine_ls_shift/su_mean 0.000
_refine_ls_structure_factor_coef Fsqd
_refine_ls_weighting_details 'w=1/[\s^2^(Fo^2^)+(0.0296P)^2^+0.3289P] where P=(Fo^2^+2Fc^2^)/3'
_refine_ls_weighting_scheme calc
_refine_ls_wR_factor_gt 0.0677
_refine_ls_wR_factor_ref 0.0783
_reflns_Friedel_coverage 0.000
_reflns_number_gt 1762
_reflns_number_total 2932
_reflns_threshold_expression 'I > 2\s(I)'
_cod_data_source_file d1cc05890h2.cif
_cod_data_source_block shs-2
_cod_database_code 7129317
_shelx_shelxl_version_number 2018/3
_shelx_space_group_comment
;
The symmetry employed for this shelxl refinement is uniquely defined
by the following loop, which should always be used as a source of
symmetry information in preference to the above space-group names.
They are only intended as comments.
;
_shelx_estimated_absorpt_t_max 0.760
_shelx_estimated_absorpt_t_min 0.485
_olex2_refinement_description
;
1. Fixed Uiso
 At 1.2 times of:
  All C(H) groups
2.a Ternary CH refined with riding coordinates:
 C7(H7)
2.b Aromatic/amide H refined with riding coordinates:
 C11(H11), C14(H14), C2(H2), C15(H15), C12(H12), C3(H3), C4(H4), C6(H6), C5(H5)
;
_olex2_submission_special_instructions 'No special instructions were received'

loop_
_space_group_symop_operation_xyz
'x, y, z'
'-x+1/2, y+1/2, -z+1/2'
'-x, -y, -z'
'x-1/2, -y-1/2, z-1/2'

loop_
_atom_site_label
_atom_site_type_symbol
_atom_site_fract_x
_atom_site_fract_y
_atom_site_fract_z
_atom_site_U_iso_or_equiv
_atom_site_adp_type
_atom_site_occupancy
_atom_site_site_symmetry_order
_atom_site_calc_flag
_atom_site_refinement_flags_posn
_atom_site_refinement_flags_adp
_atom_site_refinement_flags_occupancy
_atom_site_disorder_assembly
_atom_site_disorder_group
Br1 Br 0.85534(4) 1.37454(9) 0.42711(2) 0.1050(2) Uani 1 1 d . . . . .
S1 S 0.65635(9) 0.59526(16) 0.68854(2) 0.0751(3) Uani 1 1 d . . . . .
F2 F 0.93577(16) 0.6038(3) 0.66965(5) 0.0799(5) Uani 1 1 d . . . . .
F3 F 0.93883(16) 0.2181(4) 0.63810(5) 0.0794(5) Uani 1 1 d . . . . .
F1 F 0.90627(19) 0.2126(4) 0.69826(5) 0.0896(6) Uani 1 1 d . . . . .
N2 N 0.6899(2) 0.6854(5) 0.56063(7) 0.0525(6) Uani 1 1 d . . . . .
N1 N 0.7596(2) 0.6721(4) 0.59568(6) 0.0539(6) Uani 1 1 d . . . . .
N4 N 0.5944(2) 0.3641(5) 0.58927(8) 0.0690(7) Uani 1 1 d . . . . .
N3 N 0.5908(2) 0.5032(6) 0.55629(8) 0.0708(7) Uani 1 1 d . . . . .
C9 C 0.6965(3) 0.4713(6) 0.61257(8) 0.0482(7) Uani 1 1 d . . . . .
C10 C 0.7249(3) 0.8609(6) 0.52979(8) 0.0506(7) Uani 1 1 d . . . . .
C7 C 0.7307(3) 0.3726(5) 0.65341(8) 0.0532(7) Uani 1 1 d . . . . .
H7 H 0.693892 0.183135 0.655246 0.064 Uiso 1 1 calc R U . . .
C8 C 0.8773(3) 0.3528(6) 0.66494(9) 0.0635(8) Uani 1 1 d . . . . .
C11 C 0.8310(3) 1.0378(6) 0.53647(8) 0.0629(8) Uani 1 1 d . . . . .
H11 H 0.877761 1.051582 0.561148 0.075 Uiso 1 1 calc R U . . .
C13 C 0.7977(3) 1.1756(6) 0.46960(9) 0.0657(8) Uani 1 1 d . . . . .
C14 C 0.6910(3) 1.0021(7) 0.46336(9) 0.0726(9) Uani 1 1 d . . . . .
H14 H 0.643554 0.991437 0.438740 0.087 Uiso 1 1 calc R U . . .
C2 C 0.5035(3) 0.2332(7) 0.72507(9) 0.0713(9) Uani 1 1 d . . . . .
H2 H 0.575974 0.219530 0.743981 0.086 Uiso 1 1 calc R U . . .
C1 C 0.5104(3) 0.4024(6) 0.69323(9) 0.0620(8) Uani 1 1 d . . . . .
C15 C 0.6534(3) 0.8427(6) 0.49354(9) 0.0692(8) Uani 1 1 d . . . . .
H15 H 0.580437 0.723863 0.489525 0.083 Uiso 1 1 calc R U . . .
C12 C 0.8666(3) 1.1939(7) 0.50604(9) 0.0776(9) Uani 1 1 d . . . . .
H12 H 0.938883 1.314672 0.510096 0.093 Uiso 1 1 calc R U . . .
C3 C 0.3895(4) 0.0823(7) 0.72932(11) 0.0908(11) Uani 1 1 d . . . . .
H3 H 0.385578 -0.032246 0.751040 0.109 Uiso 1 1 calc R U . . .
C4 C 0.2838(4) 0.1011(9) 0.70194(13) 0.0995(12) Uani 1 1 d . . . . .
H4 H 0.207199 -0.000996 0.704607 0.119 Uiso 1 1 calc R U . . .
C6 C 0.4026(4) 0.4225(9) 0.66606(11) 0.1009(13) Uani 1 1 d . . . . .
H6 H 0.405434 0.539434 0.644533 0.121 Uiso 1 1 calc R U . . .
C5 C 0.2906(4) 0.2720(11) 0.67025(12) 0.1196(15) Uani 1 1 d . . . . .
H5 H 0.218107 0.285699 0.651362 0.144 Uiso 1 1 calc R U . . .

loop_
_atom_site_aniso_label
_atom_site_aniso_U_11
_atom_site_aniso_U_22
_atom_site_aniso_U_33
_atom_site_aniso_U_23
_atom_site_aniso_U_13
_atom_site_aniso_U_12
Br1 0.1316(4) 0.1155(4) 0.0679(3) 0.0286(2) 0.0114(2) -0.0062(3)
S1 0.0986(7) 0.0617(5) 0.0686(6) -0.0090(4) 0.0258(5) -0.0052(5)
F2 0.0789(12) 0.0683(11) 0.0874(13) 0.0012(9) -0.0140(10) -0.0217(10)
F3 0.0639(11) 0.0876(12) 0.0850(13) -0.0103(11) 0.0007(10) 0.0097(9)
F1 0.1042(15) 0.0840(12) 0.0746(12) 0.0219(11) -0.0171(11) -0.0021(11)
N2 0.0466(15) 0.0573(15) 0.0517(15) -0.0036(12) -0.0028(12) -0.0034(12)
N1 0.0564(15) 0.0541(15) 0.0484(14) 0.0014(12) -0.0062(12) -0.0083(12)
N4 0.0585(17) 0.0823(18) 0.0648(17) -0.0020(15) 0.0004(14) -0.0226(14)
N3 0.0542(17) 0.0887(18) 0.0667(18) -0.0034(15) -0.0061(13) -0.0228(15)
C9 0.0455(18) 0.0499(16) 0.0494(17) -0.0058(14) 0.0053(14) -0.0036(14)
C10 0.0509(18) 0.0517(17) 0.0481(17) -0.0020(14) -0.0001(14) 0.0019(15)
C7 0.0571(19) 0.0475(16) 0.0548(18) -0.0027(14) 0.0054(14) -0.0078(14)
C8 0.077(2) 0.054(2) 0.058(2) 0.0006(17) 0.0005(17) -0.0060(18)
C11 0.073(2) 0.0664(19) 0.0468(18) -0.0031(15) -0.0037(15) -0.0185(17)
C13 0.078(2) 0.063(2) 0.056(2) 0.0090(16) 0.0055(17) 0.0078(18)
C14 0.074(2) 0.088(2) 0.052(2) 0.0052(18) -0.0100(17) 0.007(2)
C2 0.077(2) 0.079(2) 0.059(2) 0.0084(18) 0.0096(17) 0.0070(19)
C1 0.068(2) 0.067(2) 0.0528(19) 0.0020(16) 0.0135(16) 0.0109(16)
C15 0.061(2) 0.079(2) 0.063(2) 0.0010(18) -0.0103(17) -0.0095(17)
C12 0.089(2) 0.082(2) 0.060(2) 0.0041(18) -0.0009(19) -0.0260(19)
C3 0.092(3) 0.098(3) 0.086(3) 0.024(2) 0.027(2) 0.005(2)
C4 0.070(3) 0.130(3) 0.103(3) 0.000(3) 0.032(3) -0.003(2)
C6 0.072(3) 0.152(4) 0.079(3) 0.043(3) 0.013(2) 0.015(3)
C5 0.069(3) 0.201(5) 0.087(3) 0.033(3) 0.002(2) 0.011(3)

loop_
_atom_type_symbol
_atom_type_description
_atom_type_scat_dispersion_real
_atom_type_scat_dispersion_imag
_atom_type_scat_source
C C 0.0033 0.0016 'International Tables Vol C Tables 4.2.6.8 and 6.1.1.4'
H H 0.0000 0.0000 'International Tables Vol C Tables 4.2.6.8 and 6.1.1.4'
Br Br -0.2901 2.4595 'International Tables Vol C Tables 4.2.6.8 and 6.1.1.4'
F F 0.0171 0.0103 'International Tables Vol C Tables 4.2.6.8 and 6.1.1.4'
N N 0.0061 0.0033 'International Tables Vol C Tables 4.2.6.8 and 6.1.1.4'
S S 0.1246 0.1234 'International Tables Vol C Tables 4.2.6.8 and 6.1.1.4'

loop_
_geom_angle_atom_site_label_1
_geom_angle_atom_site_label_2
_geom_angle_atom_site_label_3
_geom_angle
_geom_angle_site_symmetry_1
_geom_angle_site_symmetry_3
_geom_angle_publ_flag
C1 S1 C7 99.89(13) . . ?
N1 N2 C10 123.5(2) . . ?
N3 N2 N1 113.1(2) . . ?
N3 N2 C10 123.2(2) . . ?
C9 N1 N2 101.5(2) . . ?
N3 N4 C9 105.9(2) . . ?
N4 N3 N2 106.5(2) . . ?
N1 C9 N4 113.1(2) . . ?
N1 C9 C7 124.8(2) . . ?
N4 C9 C7 122.1(3) . . ?
C11 C10 N2 119.4(2) . . ?
C11 C10 C15 121.3(3) . . ?
C15 C10 N2 119.3(3) . . ?
S1 C7 H7 107.5 . . ?
C9 C7 S1 111.86(18) . . ?
C9 C7 H7 107.5 . . ?
C9 C7 C8 113.1(2) . . ?
C8 C7 S1 109.3(2) . . ?
C8 C7 H7 107.5 . . ?
F2 C8 C7 113.0(2) . . ?
F3 C8 F2 106.1(3) . . ?
F3 C8 C7 111.9(2) . . ?
F1 C8 F2 106.8(2) . . ?
F1 C8 F3 106.3(2) . . ?
F1 C8 C7 112.2(3) . . ?
C10 C11 H11 120.8 . . ?
C12 C11 C10 118.4(3) . . ?
C12 C11 H11 120.8 . . ?
C14 C13 Br1 119.4(2) . . ?
C14 C13 C12 120.1(3) . . ?
C12 C13 Br1 120.5(3) . . ?
C13 C14 H14 120.1 . . ?
C13 C14 C15 119.8(3) . . ?
C15 C14 H14 120.1 . . ?
C1 C2 H2 119.8 . . ?
C1 C2 C3 120.4(3) . . ?
C3 C2 H2 119.8 . . ?
C2 C1 S1 119.7(3) . . ?
C6 C1 S1 121.3(3) . . ?
C6 C1 C2 118.9(3) . . ?
C10 C15 H15 120.4 . . ?
C14 C15 C10 119.3(3) . . ?
C14 C15 H15 120.4 . . ?
C11 C12 C13 121.1(3) . . ?
C11 C12 H12 119.5 . . ?
C13 C12 H12 119.5 . . ?
C2 C3 H3 119.9 . . ?
C4 C3 C2 120.1(4) . . ?
C4 C3 H3 119.9 . . ?
C3 C4 H4 120.3 . . ?
C3 C4 C5 119.3(4) . . ?
C5 C4 H4 120.3 . . ?
C1 C6 H6 119.8 . . ?
C1 C6 C5 120.4(3) . . ?
C5 C6 H6 119.8 . . ?
C4 C5 H5 119.6 . . ?
C6 C5 C4 120.8(4) . . ?
C6 C5 H5 119.6 . . ?

loop_
_geom_bond_atom_site_label_1
_geom_bond_atom_site_label_2
_geom_bond_distance
_geom_bond_site_symmetry_2
_geom_bond_publ_flag
Br1 C13 1.889(3) . ?
S1 C7 1.833(3) . ?
S1 C1 1.766(3) . ?
F2 C8 1.335(3) . ?
F3 C8 1.335(3) . ?
F1 C8 1.332(3) . ?
N2 N1 1.333(3) . ?
N2 N3 1.324(3) . ?
N2 C10 1.426(3) . ?
N1 C9 1.320(3) . ?
N4 N3 1.312(3) . ?
N4 C9 1.341(3) . ?
C9 C7 1.488(4) . ?
C10 C11 1.367(4) . ?
C10 C15 1.377(4) . ?
C7 H7 0.9800 . ?
C7 C8 1.501(4) . ?
C11 H11 0.9300 . ?
C11 C12 1.366(4) . ?
C13 C14 1.360(4) . ?
C13 C12 1.372(4) . ?
C14 H14 0.9300 . ?
C14 C15 1.375(4) . ?
C2 H2 0.9300 . ?
C2 C1 1.368(4) . ?
C2 C3 1.384(4) . ?
C1 C6 1.364(4) . ?
C15 H15 0.9300 . ?
C12 H12 0.9300 . ?
C3 H3 0.9300 . ?
C3 C4 1.353(5) . ?
C4 H4 0.9300 . ?
C4 C5 1.369(5) . ?
C6 H6 0.9300 . ?
C6 C5 1.365(5) . ?
C5 H5 0.9300 . ?

loop_
_geom_torsion_atom_site_label_1
_geom_torsion_atom_site_label_2
_geom_torsion_atom_site_label_3
_geom_torsion_atom_site_label_4
_geom_torsion
_geom_torsion_site_symmetry_1
_geom_torsion_site_symmetry_2
_geom_torsion_site_symmetry_3
_geom_torsion_site_symmetry_4
_geom_torsion_publ_flag
Br1 C13 C14 C15 175.8(2) . . . . ?
Br1 C13 C12 C11 -175.9(2) . . . . ?
S1 C7 C8 F2 -53.6(3) . . . . ?
S1 C7 C8 F3 -173.26(19) . . . . ?
S1 C7 C8 F1 67.3(3) . . . . ?
S1 C1 C6 C5 -179.9(3) . . . . ?
N2 N1 C9 N4 0.6(3) . . . . ?
N2 N1 C9 C7 -178.3(2) . . . . ?
N2 C10 C11 C12 176.9(3) . . . . ?
N2 C10 C15 C14 -177.0(3) . . . . ?
N1 N2 N3 N4 -0.1(3) . . . . ?
N1 N2 C10 C11 -3.7(4) . . . . ?
N1 N2 C10 C15 174.5(2) . . . . ?
N1 C9 C7 S1 83.7(3) . . . . ?
N1 C9 C7 C8 -40.2(4) . . . . ?
N4 C9 C7 S1 -95.1(3) . . . . ?
N4 C9 C7 C8 141.0(3) . . . . ?
N3 N2 N1 C9 -0.3(3) . . . . ?
N3 N2 C10 C11 -178.2(3) . . . . ?
N3 N2 C10 C15 -0.1(4) . . . . ?
N3 N4 C9 N1 -0.7(3) . . . . ?
N3 N4 C9 C7 178.2(2) . . . . ?
C9 N4 N3 N2 0.4(3) . . . . ?
C9 C7 C8 F2 71.7(3) . . . . ?
C9 C7 C8 F3 -48.0(3) . . . . ?
C9 C7 C8 F1 -167.4(2) . . . . ?
C10 N2 N1 C9 -175.3(2) . . . . ?
C10 N2 N3 N4 175.0(2) . . . . ?
C10 C11 C12 C13 0.3(5) . . . . ?
C7 S1 C1 C2 101.2(2) . . . . ?
C7 S1 C1 C6 -80.1(3) . . . . ?
C11 C10 C15 C14 1.2(4) . . . . ?
C13 C14 C15 C10 -0.1(5) . . . . ?
C14 C13 C12 C11 0.7(5) . . . . ?
C2 C1 C6 C5 -1.2(6) . . . . ?
C2 C3 C4 C5 -0.4(6) . . . . ?
C1 S1 C7 C9 94.7(2) . . . . ?
C1 S1 C7 C8 -139.3(2) . . . . ?
C1 C2 C3 C4 0.0(5) . . . . ?
C1 C6 C5 C4 0.8(7) . . . . ?
C15 C10 C11 C12 -1.2(4) . . . . ?
C12 C13 C14 C15 -0.8(5) . . . . ?
C3 C2 C1 S1 179.5(2) . . . . ?
C3 C2 C1 C6 0.8(5) . . . . ?
C3 C4 C5 C6 0.1(7) . . . . ?
